data_7150590
loop_
_publ_author_name
'Ko, Young Ok'
'Chun, Yu Sung'
'Park, Cho-Long'
'Kim, Youngmee'
'Shin, Hyunik'
'Ahn, Sungho'
'Hong, Jongki'
'Lee, Sang-gi'

_publ_section_title
;
 An effective and general method for the highly regioselective
 synthesis of 1-phenylpyrazoles from \b-enaminoketoesters, tandem
 Blaise--acylation adducts
;
_journal_issue 6
_journal_name_full 'Organic &amp; Biomolecular Chemistry'
_journal_page_first 1132
_journal_page_last 1136
_journal_paper_doi 10.1039/b820324e
_journal_volume 7
_journal_year 2009
_chemical_formula_sum 'C25 H19 F3 N2 O2'
_chemical_formula_weight 436.42
_chemical_name_systematic
;
?
;
_space_group_IT_number 2
_symmetry_cell_setting triclinic
_symmetry_space_group_name_Hall '-P 1'
_symmetry_space_group_name_H-M 'P -1'
_atom_sites_solution_hydrogens geom
_atom_sites_solution_primary direct
_atom_sites_solution_secondary difmap
_audit_creation_method SHELXTL
_cell_angle_alpha 78.875(5)
_cell_angle_beta 88.801(5)
_cell_angle_gamma 64.005(4)
_cell_formula_units_Z 2
_cell_length_a 9.801(2)
_cell_length_b 9.982(2)
_cell_length_c 12.377(3)
_cell_measurement_reflns_used 470
_cell_measurement_temperature 170(2)
_cell_measurement_theta_max 20.15
_cell_measurement_theta_min 2.32
_cell_volume 1065.1(4)
_computing_cell_refinement 'Bruker SMART'
_computing_data_collection 'Bruker SMART'
_computing_data_reduction 'Bruker SAINT'
_computing_molecular_graphics 'Bruker SHELXTL'
_computing_publication_material 'Bruker SHELXTL'
_computing_structure_refinement 'SHELXL-97 (Sheldrick, 1997)'
_computing_structure_solution 'SHELXS-97 (Sheldrick, 1990)'
_diffrn_ambient_temperature 170(2)
_diffrn_measured_fraction_theta_full 0.968
_diffrn_measured_fraction_theta_max 0.968
_diffrn_measurement_device_type 'CCD area detector'
_diffrn_measurement_method 'phi and omega scans'
_diffrn_radiation_monochromator graphite
_diffrn_radiation_source 'fine-focus sealed tube'
_diffrn_radiation_type MoK\a
_diffrn_radiation_wavelength 0.71073
_diffrn_reflns_av_R_equivalents 0.1207
_diffrn_reflns_av_sigmaI/netI 0.3516
_diffrn_reflns_limit_h_max 12
_diffrn_reflns_limit_h_min -12
_diffrn_reflns_limit_k_max 11
_diffrn_reflns_limit_k_min -12
_diffrn_reflns_limit_l_max 15
_diffrn_reflns_limit_l_min -10
_diffrn_reflns_number 5963
_diffrn_reflns_theta_full 26.00
_diffrn_reflns_theta_max 26.00
_diffrn_reflns_theta_min 1.68
_exptl_absorpt_coefficient_mu 0.105
_exptl_absorpt_correction_type none
_exptl_crystal_colour colorless
_exptl_crystal_density_diffrn 1.361
_exptl_crystal_density_meas ?
_exptl_crystal_density_method .
_exptl_crystal_description block
_exptl_crystal_F_000 452
_exptl_crystal_size_max 0.10
_exptl_crystal_size_mid 0.08
_exptl_crystal_size_min 0.05
_refine_diff_density_max 0.345
_refine_diff_density_min -0.398
_refine_diff_density_rms 0.078
_refine_ls_extinction_coef 0.0067(14)
_refine_ls_extinction_expression Fc^*^=kFc[1+0.001xFc^2^\l^3^/sin(2\q)]^-1/4^
_refine_ls_extinction_method SHELXL
_refine_ls_goodness_of_fit_ref 0.714
_refine_ls_hydrogen_treatment constr
_refine_ls_matrix_type full
_refine_ls_number_parameters 291
_refine_ls_number_reflns 4052
_refine_ls_number_restraints 0
_refine_ls_restrained_S_all 0.714
_refine_ls_R_factor_all 0.2089
_refine_ls_R_factor_gt 0.0684
_refine_ls_shift/su_max 0.000
_refine_ls_shift/su_mean 0.000
_refine_ls_structure_factor_coef Fsqd
_refine_ls_weighting_details 'calc w=1/[\s^2^(Fo^2^)+(0.0411P)^2^+0.0000P] where P=(Fo^2^+2Fc^2^)/3'
_refine_ls_weighting_scheme calc
_refine_ls_wR_factor_gt 0.1151
_refine_ls_wR_factor_ref 0.1613
_reflns_number_gt 2041
_reflns_number_total 4052
_reflns_threshold_expression >2sigma(I)
_cod_data_source_file b820324e.txt
_cod_data_source_block 2f
_cod_depositor_comments
;
The following automatic conversions were performed:
'_symmetry_cell_setting' value 'Triclinic' changed to 'triclinic'
according to '/home/saulius/struct/CIF-dictionaries/cif_core.dic'
dictionary named 'cif_core.dic' version 2.4.1 from 2010-06-29.

Automatic conversion script
Id: cif_fix_enum 1527 2010-12-29 10:47:43Z saulius 
;
_cod_original_cell_volume 1065.2(4)
_cod_original_sg_symbol_H-M P-1
_cod_database_code 7150590

loop_
_symmetry_equiv_pos_as_xyz
'x, y, z'
'-x, -y, -z'

loop_
_atom_site_label
_atom_site_type_symbol
_atom_site_fract_x
_atom_site_fract_y
_atom_site_fract_z
_atom_site_U_iso_or_equiv
_atom_site_adp_type
_atom_site_occupancy
_atom_site_symmetry_multiplicity
_atom_site_calc_flag
_atom_site_refinement_flags
_atom_site_disorder_assembly
_atom_site_disorder_group
C1 C 1.0171(5) 0.7811(5) -0.0733(4) 0.0417(14) Uani 1 1 d . . .
C2 C 1.0300(5) 0.7005(5) 0.0346(4) 0.0379(13) Uani 1 1 d . . .
C3 C 0.8955(5) 0.7918(5) 0.0818(4) 0.0335(12) Uani 1 1 d . . .
C4 C 1.1241(5) 0.7461(5) -0.1602(4) 0.0416(14) Uani 1 1 d . . .
C5 C 1.1852(5) 0.8458(5) -0.2036(4) 0.0407(13) Uani 1 1 d . . .
H5 H 1.1594 0.9357 -0.1759 0.049 Uiso 1 1 calc R . .
C6 C 1.2825(5) 0.8141(5) -0.2860(4) 0.0450(14) Uani 1 1 d . . .
H6 H 1.3245 0.8822 -0.3144 0.054 Uiso 1 1 calc R . .
C7 C 1.3211(5) 0.6850(5) -0.3291(4) 0.0447(13) Uani 1 1 d . . .
H7 H 1.3877 0.6650 -0.3871 0.054 Uiso 1 1 calc R . .
C8 C 1.2607(5) 0.5859(6) -0.2861(4) 0.0502(15) Uani 1 1 d . . .
H8 H 1.2874 0.4958 -0.3137 0.060 Uiso 1 1 calc R . .
C9 C 1.1628(5) 0.6168(5) -0.2042(4) 0.0445(14) Uani 1 1 d . . .
H9 H 1.1204 0.5488 -0.1767 0.053 Uiso 1 1 calc R . .
C10 C 1.1487(6) 0.5527(6) 0.0859(4) 0.0398(14) Uani 1 1 d . . .
C11 C 1.4140(5) 0.3852(5) 0.0955(4) 0.0532(15) Uani 1 1 d . . .
H11A H 1.3978 0.3488 0.1727 0.064 Uiso 1 1 calc R . .
H11B H 1.5096 0.3962 0.0958 0.064 Uiso 1 1 calc R . .
C12 C 1.4280(6) 0.2715(5) 0.0283(4) 0.0628(16) Uani 1 1 d . . .
H12A H 1.3425 0.2456 0.0398 0.094 Uiso 1 1 calc R . .
H12B H 1.5239 0.1795 0.0509 0.094 Uiso 1 1 calc R . .
H12C H 1.4269 0.3148 -0.0500 0.094 Uiso 1 1 calc R . .
C13 C 0.8465(5) 0.7732(5) 0.1964(4) 0.0372(12) Uani 1 1 d . . .
C14 C 0.9491(6) 0.7038(5) 0.2877(4) 0.0489(14) Uani 1 1 d . . .
H14 H 1.0550 0.6613 0.2774 0.059 Uiso 1 1 calc R . .
C15 C 0.9023(6) 0.6945(5) 0.3930(4) 0.0472(14) Uani 1 1 d . . .
H15 H 0.9743 0.6474 0.4551 0.057 Uiso 1 1 calc R . .
C16 C 0.7479(6) 0.7552(5) 0.4067(4) 0.0413(13) Uani 1 1 d . . .
C17 C 0.6428(6) 0.8268(5) 0.3175(4) 0.0461(14) Uani 1 1 d . . .
H17 H 0.5369 0.8702 0.3280 0.055 Uiso 1 1 calc R . .
C18 C 0.6930(5) 0.8346(5) 0.2123(4) 0.0396(13) Uani 1 1 d . . .
H18 H 0.6209 0.8830 0.1502 0.047 Uiso 1 1 calc R . .
C19 C 0.7012(7) 0.7369(7) 0.5189(5) 0.0630(17) Uani 1 1 d . . .
C20 C 0.8155(5) 1.0304(5) -0.1796(4) 0.0389(13) Uani 1 1 d . . .
C21 C 0.7409(5) 1.1762(5) -0.1637(4) 0.0385(12) Uani 1 1 d . . .
H21 H 0.7344 1.1962 -0.0913 0.046 Uiso 1 1 calc R . .
C22 C 0.6749(5) 1.2948(5) -0.2540(4) 0.0436(13) Uani 1 1 d . . .
H22 H 0.6218 1.3968 -0.2442 0.052 Uiso 1 1 calc R . .
C23 C 0.6873(5) 1.2630(6) -0.3585(4) 0.0503(15) Uani 1 1 d . . .
H23 H 0.6441 1.3439 -0.4209 0.060 Uiso 1 1 calc R . .
C24 C 0.7609(5) 1.1163(6) -0.3729(4) 0.0496(15) Uani 1 1 d . . .
H24 H 0.7691 1.0964 -0.4454 0.060 Uiso 1 1 calc R . .
C25 C 0.8236(5) 0.9965(5) -0.2834(4) 0.0421(13) Uani 1 1 d . . .
H25 H 0.8709 0.8941 -0.2928 0.050 Uiso 1 1 calc R . .
F1 F 0.6931(4) 0.6057(4) 0.5555(3) 0.0981(12) Uani 1 1 d . . .
F2 F 0.7865(5) 0.7405(6) 0.5961(3) 0.144(2) Uani 1 1 d . . .
F3 F 0.5587(5) 0.8352(4) 0.5354(3) 0.1179(15) Uani 1 1 d . . .
N1 N 0.8845(4) 0.9079(4) -0.0842(3) 0.0410(11) Uani 1 1 d . . .
N2 N 0.8090(4) 0.9206(4) 0.0098(3) 0.0401(11) Uani 1 1 d . . .
O1 O 1.1325(4) 0.4565(4) 0.1527(3) 0.0603(11) Uani 1 1 d . . .
O2 O 1.2874(3) 0.5323(3) 0.0510(2) 0.0423(9) Uani 1 1 d . . .

loop_
_atom_site_aniso_label
_atom_site_aniso_U_11
_atom_site_aniso_U_22
_atom_site_aniso_U_33
_atom_site_aniso_U_23
_atom_site_aniso_U_13
_atom_site_aniso_U_12
C1 0.018(3) 0.034(3) 0.068(4) -0.023(3) -0.008(3) -0.002(2)
C2 0.037(3) 0.036(3) 0.040(3) -0.002(3) -0.012(3) -0.017(3)
C3 0.024(3) 0.038(3) 0.039(3) -0.010(3) 0.001(3) -0.014(3)
C4 0.034(3) 0.031(3) 0.054(4) -0.021(3) -0.012(3) -0.003(3)
C5 0.031(3) 0.041(3) 0.057(4) -0.024(3) 0.006(3) -0.017(3)
C6 0.038(3) 0.040(3) 0.055(4) -0.007(3) -0.007(3) -0.016(3)
C7 0.047(3) 0.053(4) 0.033(3) -0.011(3) 0.003(3) -0.020(3)
C8 0.047(3) 0.040(3) 0.066(4) -0.027(3) 0.002(3) -0.014(3)
C9 0.041(3) 0.038(3) 0.060(4) -0.016(3) -0.002(3) -0.019(3)
C10 0.041(3) 0.036(3) 0.038(3) -0.010(3) -0.010(3) -0.012(3)
C11 0.037(3) 0.035(3) 0.072(4) 0.000(3) -0.023(3) -0.005(3)
C12 0.065(4) 0.054(4) 0.066(4) -0.023(3) 0.000(3) -0.018(3)
C13 0.034(3) 0.039(3) 0.039(3) -0.014(2) 0.003(3) -0.015(3)
C14 0.049(3) 0.043(3) 0.051(4) -0.007(3) -0.009(3) -0.017(3)
C15 0.058(4) 0.055(4) 0.031(3) -0.007(3) 0.000(3) -0.028(3)
C16 0.058(4) 0.045(3) 0.029(3) -0.012(2) 0.012(3) -0.029(3)
C17 0.042(3) 0.055(4) 0.048(4) -0.016(3) 0.012(3) -0.026(3)
C18 0.047(3) 0.037(3) 0.037(3) -0.009(2) 0.004(3) -0.020(3)
C19 0.086(5) 0.065(4) 0.053(4) -0.037(3) 0.028(4) -0.038(4)
C20 0.027(3) 0.037(3) 0.049(4) -0.009(3) -0.012(3) -0.010(3)
C21 0.031(3) 0.034(3) 0.047(3) -0.012(3) -0.003(3) -0.010(3)
C22 0.038(3) 0.037(3) 0.055(4) -0.012(3) -0.003(3) -0.014(3)
C23 0.052(4) 0.046(4) 0.048(4) 0.003(3) -0.022(3) -0.022(3)
C24 0.052(3) 0.054(4) 0.033(3) -0.011(3) -0.002(3) -0.014(3)
C25 0.039(3) 0.035(3) 0.055(4) -0.012(3) -0.004(3) -0.016(3)
F1 0.148(3) 0.074(3) 0.082(3) -0.017(2) 0.038(2) -0.059(3)
F2 0.187(5) 0.279(6) 0.063(3) -0.069(3) 0.028(3) -0.177(5)
F3 0.124(3) 0.096(3) 0.074(3) -0.015(2) 0.047(3) 0.002(3)
N1 0.035(3) 0.041(3) 0.047(3) -0.022(2) -0.003(2) -0.010(2)
N2 0.037(2) 0.043(3) 0.040(3) -0.021(2) 0.003(2) -0.013(2)
O1 0.053(2) 0.037(2) 0.077(3) 0.006(2) -0.006(2) -0.015(2)
O2 0.033(2) 0.036(2) 0.051(2) -0.0044(16) -0.0054(18) -0.0104(17)

loop_
_atom_type_symbol
_atom_type_description
_atom_type_scat_dispersion_real
_atom_type_scat_dispersion_imag
_atom_type_scat_source
C C 0.0033 0.0016 'International Tables Vol C Tables 4.2.6.8 and 6.1.1.4'
H H 0.0000 0.0000 'International Tables Vol C Tables 4.2.6.8 and 6.1.1.4'
N N 0.0061 0.0033 'International Tables Vol C Tables 4.2.6.8 and 6.1.1.4'
O O 0.0106 0.0060 'International Tables Vol C Tables 4.2.6.8 and 6.1.1.4'
F F 0.0171 0.0103 'International Tables Vol C Tables 4.2.6.8 and 6.1.1.4'

loop_
_geom_angle_atom_site_label_1
_geom_angle_atom_site_label_2
_geom_angle_atom_site_label_3
_geom_angle
_geom_angle_site_symmetry_1
_geom_angle_site_symmetry_3
_geom_angle_publ_flag
N1 C1 C2 106.2(5) . . ?
N1 C1 C4 124.1(5) . . ?
C2 C1 C4 129.7(4) . . ?
C1 C2 C3 104.7(4) . . ?
C1 C2 C10 128.0(5) . . ?
C3 C2 C10 127.2(5) . . ?
N2 C3 C2 111.2(4) . . ?
N2 C3 C13 117.7(4) . . ?
C2 C3 C13 130.9(4) . . ?
C5 C4 C9 118.3(5) . . ?
C5 C4 C1 120.2(4) . . ?
C9 C4 C1 121.5(5) . . ?
C6 C5 C4 119.9(5) . . ?
C6 C5 H5 120.0 . . ?
C4 C5 H5 120.0 . . ?
C5 C6 C7 121.5(5) . . ?
C5 C6 H6 119.3 . . ?
C7 C6 H6 119.3 . . ?
C8 C7 C6 118.7(5) . . ?
C8 C7 H7 120.7 . . ?
C6 C7 H7 120.7 . . ?
C9 C8 C7 120.3(5) . . ?
C9 C8 H8 119.8 . . ?
C7 C8 H8 119.8 . . ?
C8 C9 C4 121.2(5) . . ?
C8 C9 H9 119.4 . . ?
C4 C9 H9 119.4 . . ?
O1 C10 O2 121.8(5) . . ?
O1 C10 C2 126.4(5) . . ?
O2 C10 C2 111.8(5) . . ?
O2 C11 C12 110.7(4) . . ?
O2 C11 H11A 109.5 . . ?
C12 C11 H11A 109.5 . . ?
O2 C11 H11B 109.5 . . ?
C12 C11 H11B 109.5 . . ?
H11A C11 H11B 108.1 . . ?
C11 C12 H12A 109.5 . . ?
C11 C12 H12B 109.5 . . ?
H12A C12 H12B 109.5 . . ?
C11 C12 H12C 109.5 . . ?
H12A C12 H12C 109.5 . . ?
H12B C12 H12C 109.5 . . ?
C14 C13 C18 118.6(5) . . ?
C14 C13 C3 122.3(4) . . ?
C18 C13 C3 118.9(4) . . ?
C15 C14 C13 121.7(5) . . ?
C15 C14 H14 119.1 . . ?
C13 C14 H14 119.1 . . ?
C14 C15 C16 118.5(5) . . ?
C14 C15 H15 120.8 . . ?
C16 C15 H15 120.8 . . ?
C17 C16 C15 121.2(5) . . ?
C17 C16 C19 121.4(5) . . ?
C15 C16 C19 117.4(5) . . ?
C16 C17 C18 119.2(5) . . ?
C16 C17 H17 120.4 . . ?
C18 C17 H17 120.4 . . ?
C13 C18 C17 120.8(5) . . ?
C13 C18 H18 119.6 . . ?
C17 C18 H18 119.6 . . ?
F2 C19 F1 103.1(5) . . ?
F2 C19 F3 104.6(5) . . ?
F1 C19 F3 99.3(5) . . ?
F2 C19 C16 116.9(5) . . ?
F1 C19 C16 114.3(4) . . ?
F3 C19 C16 116.3(5) . . ?
C21 C20 C25 121.9(4) . . ?
C21 C20 N1 118.7(4) . . ?
C25 C20 N1 119.4(4) . . ?
C20 C21 C22 119.4(5) . . ?
C20 C21 H21 120.3 . . ?
C22 C21 H21 120.3 . . ?
C23 C22 C21 119.2(5) . . ?
C23 C22 H22 120.4 . . ?
C21 C22 H22 120.4 . . ?
C24 C23 C22 120.7(5) . . ?
C24 C23 H23 119.7 . . ?
C22 C23 H23 119.7 . . ?
C23 C24 C25 120.8(5) . . ?
C23 C24 H24 119.6 . . ?
C25 C24 H24 119.6 . . ?
C24 C25 C20 117.9(5) . . ?
C24 C25 H25 121.0 . . ?
C20 C25 H25 121.0 . . ?
C1 N1 N2 113.6(4) . . ?
C1 N1 C20 129.1(5) . . ?
N2 N1 C20 117.3(4) . . ?
C3 N2 N1 104.3(4) . . ?
C10 O2 C11 116.1(4) . . ?

loop_
_geom_bond_atom_site_label_1
_geom_bond_atom_site_label_2
_geom_bond_distance
_geom_bond_site_symmetry_2
_geom_bond_publ_flag
C1 N1 1.346(5) . ?
C1 C2 1.396(6) . ?
C1 C4 1.468(6) . ?
C2 C3 1.425(6) . ?
C2 C10 1.449(6) . ?
C3 N2 1.341(5) . ?
C3 C13 1.492(6) . ?
C4 C5 1.393(6) . ?
C4 C9 1.393(5) . ?
C5 C6 1.367(6) . ?
C5 H5 0.9500 . ?
C6 C7 1.384(6) . ?
C6 H6 0.9500 . ?
C7 C8 1.381(6) . ?
C7 H7 0.9500 . ?
C8 C9 1.365(6) . ?
C8 H8 0.9500 . ?
C9 H9 0.9500 . ?
C10 O1 1.206(5) . ?
C10 O2 1.357(6) . ?
C11 O2 1.456(5) . ?
C11 C12 1.490(6) . ?
C11 H11A 0.9900 . ?
C11 H11B 0.9900 . ?
C12 H12A 0.9800 . ?
C12 H12B 0.9800 . ?
C12 H12C 0.9800 . ?
C13 C14 1.379(5) . ?
C13 C18 1.380(6) . ?
C14 C15 1.373(6) . ?
C14 H14 0.9500 . ?
C15 C16 1.382(6) . ?
C15 H15 0.9500 . ?
C16 C17 1.374(6) . ?
C16 C19 1.456(7) . ?
C17 C18 1.382(6) . ?
C17 H17 0.9500 . ?
C18 H18 0.9500 . ?
C19 F2 1.299(5) . ?
C19 F1 1.337(6) . ?
C19 F3 1.349(6) . ?
C20 C21 1.365(6) . ?
C20 C25 1.382(6) . ?
C20 N1 1.448(5) . ?
C21 C22 1.385(6) . ?
C21 H21 0.9500 . ?
C22 C23 1.380(6) . ?
C22 H22 0.9500 . ?
C23 C24 1.366(6) . ?
C23 H23 0.9500 . ?
C24 C25 1.382(6) . ?
C24 H24 0.9500 . ?
C25 H25 0.9500 . ?
N1 N2 1.362(5) . ?

loop_
_geom_torsion_atom_site_label_1
_geom_torsion_atom_site_label_2
_geom_torsion_atom_site_label_3
_geom_torsion_atom_site_label_4
_geom_torsion
_geom_torsion_site_symmetry_1
_geom_torsion_site_symmetry_2
_geom_torsion_site_symmetry_3
_geom_torsion_site_symmetry_4
_geom_torsion_publ_flag
N1 C1 C2 C3 0.0(5) . . . . ?
C4 C1 C2 C3 177.4(4) . . . . ?
N1 C1 C2 C10 176.8(4) . . . . ?
C4 C1 C2 C10 -5.8(8) . . . . ?
C1 C2 C3 N2 -1.8(5) . . . . ?
C10 C2 C3 N2 -178.6(4) . . . . ?
C1 C2 C3 C13 -175.5(4) . . . . ?
C10 C2 C3 C13 7.7(8) . . . . ?
N1 C1 C4 C5 58.4(6) . . . . ?
C2 C1 C4 C5 -118.6(6) . . . . ?
N1 C1 C4 C9 -119.2(5) . . . . ?
C2 C1 C4 C9 63.8(6) . . . . ?
C9 C4 C5 C6 -1.0(6) . . . . ?
C1 C4 C5 C6 -178.7(4) . . . . ?
C4 C5 C6 C7 0.8(6) . . . . ?
C5 C6 C7 C8 -0.8(6) . . . . ?
C6 C7 C8 C9 1.2(7) . . . . ?
C7 C8 C9 C4 -1.5(7) . . . . ?
C5 C4 C9 C8 1.4(6) . . . . ?
C1 C4 C9 C8 179.1(4) . . . . ?
C1 C2 C10 O1 -144.2(5) . . . . ?
C3 C2 C10 O1 31.8(8) . . . . ?
C1 C2 C10 O2 36.5(6) . . . . ?
C3 C2 C10 O2 -147.5(4) . . . . ?
N2 C3 C13 C14 -142.9(4) . . . . ?
C2 C3 C13 C14 30.4(7) . . . . ?
N2 C3 C13 C18 33.5(6) . . . . ?
C2 C3 C13 C18 -153.1(5) . . . . ?
C18 C13 C14 C15 0.1(7) . . . . ?
C3 C13 C14 C15 176.6(5) . . . . ?
C13 C14 C15 C16 0.8(7) . . . . ?
C14 C15 C16 C17 -1.6(7) . . . . ?
C14 C15 C16 C19 176.9(4) . . . . ?
C15 C16 C17 C18 1.6(7) . . . . ?
C19 C16 C17 C18 -176.8(5) . . . . ?
C14 C13 C18 C17 -0.1(7) . . . . ?
C3 C13 C18 C17 -176.7(4) . . . . ?
C16 C17 C18 C13 -0.7(7) . . . . ?
C17 C16 C19 F2 -147.1(5) . . . . ?
C15 C16 C19 F2 34.5(8) . . . . ?
C17 C16 C19 F1 92.4(6) . . . . ?
C15 C16 C19 F1 -86.0(6) . . . . ?
C17 C16 C19 F3 -22.6(7) . . . . ?
C15 C16 C19 F3 159.0(5) . . . . ?
C25 C20 C21 C22 -1.9(7) . . . . ?
N1 C20 C21 C22 179.7(4) . . . . ?
C20 C21 C22 C23 -0.6(7) . . . . ?
C21 C22 C23 C24 1.3(7) . . . . ?
C22 C23 C24 C25 0.5(8) . . . . ?
C23 C24 C25 C20 -2.9(8) . . . . ?
C21 C20 C25 C24 3.6(7) . . . . ?
N1 C20 C25 C24 -178.0(5) . . . . ?
C2 C1 N1 N2 1.8(5) . . . . ?
C4 C1 N1 N2 -175.8(4) . . . . ?
C2 C1 N1 C20 -179.6(4) . . . . ?
C4 C1 N1 C20 2.8(7) . . . . ?
C21 C20 N1 C1 -141.8(5) . . . . ?
C25 C20 N1 C1 39.7(7) . . . . ?
C21 C20 N1 N2 36.8(6) . . . . ?
C25 C20 N1 N2 -141.7(4) . . . . ?
C2 C3 N2 N1 2.8(5) . . . . ?
C13 C3 N2 N1 177.4(3) . . . . ?
C1 N1 N2 C3 -2.9(5) . . . . ?
C20 N1 N2 C3 178.4(4) . . . . ?
O1 C10 O2 C11 2.4(7) . . . . ?
C2 C10 O2 C11 -178.3(4) . . . . ?
C12 C11 O2 C10 85.9(5) . . . . ?

loop_
_cod_related_entry_id
_cod_related_entry_database
_cod_related_entry_code
1 ChemSpider 30653366
